data_2237856
loop_
_publ_author_name
'El-Emam, Ali A.'
'Al-Omar, Mohamed A.'
'Al-Obaid, Abdul-Rahman M.'
'Ng, Seik Weng'
'Tiekink, Edward R. T.'

_publ_section_title
;
 3-[(4-Phenylpiperazin-1-yl)methyl]-5-(thiophen-2-yl)-2,3-dihydro-1,3,4-oxadiazole-2-thione
;
_journal_coeditor_code HB7064
_journal_issue 5
_journal_name_full 'Acta Crystallographica Section E'
_journal_page_first o684
_journal_paper_doi 10.1107/S1600536813009252
_journal_volume 69
_journal_year 2013
_chemical_formula_iupac 'C17 H18 N4 O S2'
_chemical_formula_moiety 'C17 H18 N4 O S2'
_chemical_formula_sum 'C17 H18 N4 O S2'
_chemical_formula_weight 358.47
_chemical_name_systematic 3-[(4-Phenylpiperazin-1-yl)methyl]-5-(thiophen-2-yl)-2,3-dihydro-1,3,4-oxadiazole-2-thione
_space_group_IT_number 15
_symmetry_cell_setting monoclinic
_symmetry_space_group_name_Hall '-C 2yc'
_symmetry_space_group_name_H-M 'C 1 2/c 1'
_atom_sites_solution_hydrogens geom
_atom_sites_solution_primary direct
_atom_sites_solution_secondary difmap
_audit_creation_method SHELXL-97
_cell_angle_alpha 90.00
_cell_angle_beta 97.802(6)
_cell_angle_gamma 90.00
_cell_formula_units_Z 8
_cell_length_a 26.1721(17)
_cell_length_b 5.7253(3)
_cell_length_c 23.7008(18)
_cell_measurement_reflns_used 2605
_cell_measurement_temperature 295(2)
_cell_measurement_theta_max 27.50
_cell_measurement_theta_min 3.14
_cell_volume 3518.5(4)
_computing_cell_refinement 'CrysAlis PRO (Agilent, 2011)'
_computing_data_collection 'CrysAlis PRO (Agilent, 2011)'
_computing_data_reduction 'CrysAlis PRO (Agilent, 2011)'
_computing_molecular_graphics
;
ORTEP-3 for Windows (Farrugia, 2012) and DIAMOND (Brandenburg,
2006)
;
_computing_publication_material 'publCIF (Westrip, 2010)'
_computing_structure_refinement 'SHELXL97 (Sheldrick, 2008)'
_computing_structure_solution 'SHELXS97 (Sheldrick, 2008)'
_diffrn_ambient_temperature 295(2)
_diffrn_detector_area_resol_mean 10.4041
_diffrn_measured_fraction_theta_full 0.999
_diffrn_measured_fraction_theta_max 0.999
_diffrn_measurement_device_type 'Agilent SuperNova Dual diffractometer with Atlas detector'
_diffrn_measurement_method '\w scan'
_diffrn_radiation_monochromator Mirror
_diffrn_radiation_source 'SuperNova (Mo) X-ray Source'
_diffrn_radiation_type MoK\a
_diffrn_radiation_wavelength 0.71073
_diffrn_reflns_av_R_equivalents 0.0247
_diffrn_reflns_av_sigmaI/netI 0.0313
_diffrn_reflns_limit_h_max 34
_diffrn_reflns_limit_h_min -32
_diffrn_reflns_limit_k_max 5
_diffrn_reflns_limit_k_min -7
_diffrn_reflns_limit_l_max 30
_diffrn_reflns_limit_l_min -16
_diffrn_reflns_number 9546
_diffrn_reflns_theta_full 27.56
_diffrn_reflns_theta_max 27.56
_diffrn_reflns_theta_min 3.14
_diffrn_standards_decay_% 0
_diffrn_standards_interval_count 0
_diffrn_standards_interval_time 0
_diffrn_standards_number 0
_exptl_absorpt_coefficient_mu 0.314
_exptl_absorpt_correction_T_max 1.00000
_exptl_absorpt_correction_T_min 0.88726
_exptl_absorpt_correction_type multi-scan
_exptl_absorpt_process_details '(CrysAlis PRO; Agilent, 2011)'
_exptl_crystal_colour light-brown
_exptl_crystal_density_diffrn 1.353
_exptl_crystal_density_method 'not measured'
_exptl_crystal_description prism
_exptl_crystal_F_000 1504
_exptl_crystal_size_max 0.40
_exptl_crystal_size_mid 0.30
_exptl_crystal_size_min 0.20
_refine_diff_density_max 0.246
_refine_diff_density_min -0.256
_refine_ls_extinction_method none
_refine_ls_goodness_of_fit_ref 1.062
_refine_ls_hydrogen_treatment constr
_refine_ls_matrix_type full
_refine_ls_number_parameters 230
_refine_ls_number_reflns 4083
_refine_ls_number_restraints 33
_refine_ls_restrained_S_all 1.062
_refine_ls_R_factor_all 0.0717
_refine_ls_R_factor_gt 0.0465
_refine_ls_shift/su_max 0.001
_refine_ls_shift/su_mean 0.000
_refine_ls_structure_factor_coef Fsqd
_refine_ls_weighting_details 'calc w=1/[\s^2^(Fo^2^)+(0.0496P)^2^+0.9031P] where P=(Fo^2^+2Fc^2^)/3'
_refine_ls_weighting_scheme calc
_refine_ls_wR_factor_gt 0.1053
_refine_ls_wR_factor_ref 0.1231
_reflns_number_gt 2797
_reflns_number_total 4083
_reflns_threshold_expression I>2\s(I)
_cod_data_source_file hb7064.cif
_cod_data_source_block I
_cod_original_sg_symbol_H-M 'C 2/c'
_cod_database_code 2237856
_cod_database_fobs_code 2237856

loop_
_symmetry_equiv_pos_as_xyz
'x, y, z'
'-x, y, -z+1/2'
'x+1/2, y+1/2, z'
'-x+1/2, y+1/2, -z+1/2'
'-x, -y, -z'
'x, -y, z-1/2'
'-x+1/2, -y+1/2, -z'
'x+1/2, -y+1/2, z-1/2'

loop_
_atom_site_type_symbol
_atom_site_label
_atom_site_fract_x
_atom_site_fract_y
_atom_site_fract_z
_atom_site_U_iso_or_equiv
_atom_site_adp_type
_atom_site_calc_flag
_atom_site_refinement_flags
_atom_site_occupancy
_atom_site_symmetry_multiplicity
_atom_site_disorder_assembly
_atom_site_disorder_group
S S1 0.51012(6) 0.4713(3) 0.35472(6) 0.0619(3) Uani d PDU 0.684(2) 1 A 1
S S1' 0.51936(13) 0.8668(6) 0.43201(16) 0.0619(3) Uani d PD 0.316 1 A 2
S S2 0.35703(2) 0.65396(10) 0.54603(3) 0.0727(2) Uani d . 1 1 . .
O O1 0.43151(5) 0.6708(2) 0.47998(5) 0.0534(3) Uani d . 1 1 . .
N N1 0.41826(6) 0.3583(3) 0.42460(7) 0.0522(4) Uani d . 1 1 . .
N N2 0.38163(6) 0.3737(3) 0.46156(7) 0.0509(4) Uani d . 1 1 . .
N N3 0.29660(6) 0.2250(3) 0.41864(7) 0.0556(4) Uani d . 1 1 . .
N N4 0.22283(6) 0.3760(2) 0.32601(6) 0.0489(4) Uani d . 1 1 . .
C C1 0.55629(17) 0.6849(7) 0.3488(3) 0.0629(13) Uani d PDU 0.684(2) 1 A 1
H H1 0.5786 0.6799 0.3215 0.076 Uiso calc PR 0.684(2) 1 A 1
C C2 0.5569(3) 0.8585(13) 0.3874(2) 0.0655(13) Uani d PDU 0.684(2) 1 A 1
H H2 0.5783 0.9889 0.3899 0.079 Uiso calc PR 0.684(2) 1 A 1
C C3 0.5214(2) 0.8105(7) 0.4216(2) 0.0673(14) Uani d PDU 0.684(2) 1 A 1
H H3 0.5180 0.9064 0.4526 0.081 Uiso calc PR 0.684(2) 1 A 1
C C1' 0.5583(6) 0.821(3) 0.3787(6) 0.0629(13) Uani d PD 0.316(2) 1 A 2
H H1' 0.5844 0.9250 0.3726 0.076 Uiso calc PR 0.316(2) 1 A 2
C C2' 0.5483(5) 0.627(2) 0.3469(7) 0.0655(13) Uani d PD 0.316(2) 1 A 2
H H2' 0.5649 0.5826 0.3163 0.079 Uiso calc PR 0.316(2) 1 A 2
C C3' 0.5102(5) 0.509(2) 0.3670(6) 0.0673(14) Uani d PD 0.316(2) 1 A 2
H H3' 0.4984 0.3649 0.3524 0.081 Uiso calc PR 0.316(2) 1 A 2
C C4 0.49000(7) 0.6179(3) 0.41049(8) 0.0506(4) Uani d D 1 1 . .
C C5 0.44667(7) 0.5396(3) 0.43703(8) 0.0481(4) Uani d . 1 1 A .
C C6 0.38888(7) 0.5603(3) 0.49568(8) 0.0524(5) Uani d . 1 1 . .
C C7 0.34040(8) 0.1950(3) 0.46076(10) 0.0613(5) Uani d . 1 1 . .
H H7A 0.3554 0.0431 0.4552 0.074 Uiso calc R 1 1 . .
H H7B 0.3287 0.1934 0.4979 0.074 Uiso calc R 1 1 . .
C C8 0.26756(8) 0.4377(4) 0.42299(9) 0.0685(6) Uani d . 1 1 . .
H H8A 0.2869 0.5698 0.4115 0.082 Uiso calc R 1 1 . .
H H8B 0.2619 0.4616 0.4622 0.082 Uiso calc R 1 1 . .
C C9 0.21648(8) 0.4220(5) 0.38539(9) 0.0721(6) Uani d . 1 1 . .
H H9A 0.1961 0.2980 0.3991 0.086 Uiso calc R 1 1 . .
H H9B 0.1978 0.5675 0.3876 0.086 Uiso calc R 1 1 . .
C C10 0.25448(8) 0.1688(3) 0.32178(10) 0.0628(5) Uani d . 1 1 . .
H H10A 0.2608 0.1490 0.2827 0.075 Uiso calc R 1 1 . .
H H10B 0.2362 0.0320 0.3325 0.075 Uiso calc R 1 1 . .
C C11 0.30534(8) 0.1901(4) 0.36017(9) 0.0632(6) Uani d . 1 1 . .
H H11A 0.3255 0.0493 0.3575 0.076 Uiso calc R 1 1 . .
H H11B 0.3247 0.3209 0.3480 0.076 Uiso calc R 1 1 . .
C C12 0.17704(7) 0.3921(3) 0.28724(8) 0.0473(4) Uani d . 1 1 . .
C C13 0.14489(8) 0.5860(3) 0.28800(9) 0.0573(5) Uani d . 1 1 . .
H H13 0.1536 0.7033 0.3147 0.069 Uiso calc R 1 1 . .
C C14 0.10056(9) 0.6071(4) 0.25001(10) 0.0654(6) Uani d . 1 1 . .
H H14 0.0799 0.7384 0.2515 0.078 Uiso calc R 1 1 . .
C C15 0.08620(9) 0.4380(4) 0.20978(10) 0.0670(6) Uani d . 1 1 . .
H H15 0.0560 0.4528 0.1843 0.080 Uiso calc R 1 1 . .
C C16 0.11754(9) 0.2471(4) 0.20823(9) 0.0658(6) Uani d . 1 1 . .
H H16 0.1085 0.1314 0.1812 0.079 Uiso calc R 1 1 . .
C C17 0.16222(8) 0.2226(3) 0.24588(9) 0.0579(5) Uani d . 1 1 . .
H H17 0.1828 0.0913 0.2437 0.069 Uiso calc R 1 1 . .

loop_
_atom_site_aniso_label
_atom_site_aniso_U_11
_atom_site_aniso_U_22
_atom_site_aniso_U_33
_atom_site_aniso_U_12
_atom_site_aniso_U_13
_atom_site_aniso_U_23
S1 0.0542(5) 0.0638(7) 0.0700(7) -0.0048(4) 0.0171(5) -0.0069(5)
S1' 0.0542(5) 0.0638(7) 0.0700(7) -0.0048(4) 0.0171(5) -0.0069(5)
S2 0.0815(4) 0.0786(4) 0.0626(4) 0.0100(3) 0.0265(3) 0.0018(3)
O1 0.0542(8) 0.0540(7) 0.0521(8) -0.0023(6) 0.0082(6) 0.0000(6)
N1 0.0470(9) 0.0554(9) 0.0546(10) -0.0002(7) 0.0086(7) 0.0011(7)
N2 0.0456(9) 0.0535(8) 0.0541(9) 0.0008(7) 0.0089(7) 0.0064(7)
N3 0.0471(9) 0.0608(9) 0.0604(10) -0.0044(8) 0.0124(8) 0.0048(8)
N4 0.0457(8) 0.0541(8) 0.0491(9) -0.0023(7) 0.0142(7) -0.0106(7)
C1 0.052(2) 0.058(3) 0.083(3) -0.0088(18) 0.025(2) 0.003(2)
C2 0.061(2) 0.062(3) 0.075(3) -0.0087(19) 0.015(2) 0.0010(19)
C3 0.078(3) 0.056(3) 0.068(3) 0.006(2) 0.011(2) -0.0046(19)
C1' 0.052(2) 0.058(3) 0.083(3) -0.0088(18) 0.025(2) 0.003(2)
C2' 0.061(2) 0.062(3) 0.075(3) -0.0087(19) 0.015(2) 0.0010(19)
C3' 0.078(3) 0.056(3) 0.068(3) 0.006(2) 0.011(2) -0.0046(19)
C4 0.0448(10) 0.0544(10) 0.0516(11) 0.0005(8) 0.0032(8) 0.0050(8)
C5 0.0453(10) 0.0513(10) 0.0464(10) 0.0046(8) 0.0018(8) 0.0041(8)
C6 0.0522(11) 0.0542(10) 0.0505(11) 0.0052(9) 0.0065(9) 0.0097(9)
C7 0.0594(13) 0.0566(11) 0.0689(14) -0.0061(10) 0.0121(10) 0.0156(10)
C8 0.0593(13) 0.0951(15) 0.0518(12) 0.0152(12) 0.0097(10) -0.0165(11)
C9 0.0537(12) 0.1097(17) 0.0543(13) 0.0173(12) 0.0127(10) -0.0143(12)
C10 0.0535(12) 0.0641(12) 0.0714(14) 0.0021(10) 0.0102(10) -0.0198(10)
C11 0.0507(12) 0.0677(12) 0.0729(15) 0.0054(10) 0.0142(10) -0.0162(10)
C12 0.0469(10) 0.0488(9) 0.0491(10) -0.0100(8) 0.0165(8) -0.0018(8)
C13 0.0612(12) 0.0507(10) 0.0609(13) -0.0047(10) 0.0120(10) -0.0051(9)
C14 0.0651(14) 0.0591(12) 0.0713(15) 0.0052(10) 0.0072(11) 0.0040(11)
C15 0.0656(14) 0.0697(13) 0.0628(14) -0.0044(11) -0.0026(11) 0.0052(11)
C16 0.0708(14) 0.0665(13) 0.0575(13) -0.0078(11) -0.0003(11) -0.0100(10)
C17 0.0606(12) 0.0551(10) 0.0585(12) -0.0020(9) 0.0098(10) -0.0077(9)

loop_
_atom_type_symbol
_atom_type_description
_atom_type_scat_dispersion_real
_atom_type_scat_dispersion_imag
_atom_type_scat_source
C C 0.0033 0.0016 'International Tables Vol C Tables 4.2.6.8 and 6.1.1.4'
H H 0.0000 0.0000 'International Tables Vol C Tables 4.2.6.8 and 6.1.1.4'
N N 0.0061 0.0033 'International Tables Vol C Tables 4.2.6.8 and 6.1.1.4'
O O 0.0106 0.0060 'International Tables Vol C Tables 4.2.6.8 and 6.1.1.4'
S S 0.1246 0.1234 'International Tables Vol C Tables 4.2.6.8 and 6.1.1.4'

loop_
_geom_angle_atom_site_label_1
_geom_angle_atom_site_label_2
_geom_angle_atom_site_label_3
_geom_angle
C4 S1 C1 90.4(2)
C4 S1' C1' 86.7(6)
C5 O1 C6 106.05(14)
C5 N1 N2 103.39(14)
C6 N2 N1 112.28(15)
C6 N2 C7 126.94(16)
N1 N2 C7 120.78(15)
C7 N3 C8 115.60(17)
C7 N3 C11 115.92(16)
C8 N3 C11 109.70(16)
C12 N4 C10 116.68(15)
C12 N4 C9 114.66(14)
C10 N4 C9 110.64(17)
C2 C1 S1 114.1(6)
C2 C1 H1 122.9
S1 C1 H1 122.9
C3 C2 C1 108.2(7)
C3 C2 H2 125.9
C1 C2 H2 125.9
C2 C3 C4 119.4(5)
C2 C3 H3 120.3
C4 C3 H3 120.3
C2' C1' S1' 115.9(14)
C2' C1' H1' 122.0
S1' C1' H1' 122.0
C3' C2' C1' 108.4(16)
C3' C2' H2' 125.8
C1' C2' H2' 125.8
C2' C3' C4 114.7(12)
C2' C3' H3' 122.7
C4 C3' H3' 122.7
C3' C4 C3 103.2(6)
C3' C4 C5 126.4(6)
C3 C4 C5 130.4(2)
C3' C4 S1' 114.2(6)
C5 C4 S1' 119.33(17)
C3 C4 S1 107.6(2)
C5 C4 S1 121.91(15)
S1' C4 S1 118.65(15)
N1 C5 O1 113.36(16)
N1 C5 C4 127.95(17)
O1 C5 C4 118.66(16)
N2 C6 O1 104.91(15)
N2 C6 S2 131.15(15)
O1 C6 S2 123.94(15)
N3 C7 N2 116.10(15)
N3 C7 H7A 108.3
N2 C7 H7A 108.3
N3 C7 H7B 108.3
N2 C7 H7B 108.3
H7A C7 H7B 107.4
N3 C8 C9 109.90(18)
N3 C8 H8A 109.7
C9 C8 H8A 109.7
N3 C8 H8B 109.7
C9 C8 H8B 109.7
H8A C8 H8B 108.2
N4 C9 C8 111.87(16)
N4 C9 H9A 109.2
C8 C9 H9A 109.2
N4 C9 H9B 109.2
C8 C9 H9B 109.2
H9A C9 H9B 107.9
N4 C10 C11 110.80(16)
N4 C10 H10A 109.5
C11 C10 H10A 109.5
N4 C10 H10B 109.5
C11 C10 H10B 109.5
H10A C10 H10B 108.1
N3 C11 C10 110.26(16)
N3 C11 H11A 109.6
C10 C11 H11A 109.6
N3 C11 H11B 109.6
C10 C11 H11B 109.6
H11A C11 H11B 108.1
C13 C12 C17 116.86(19)
C13 C12 N4 120.30(16)
C17 C12 N4 122.82(17)
C14 C13 C12 121.24(19)
C14 C13 H13 119.4
C12 C13 H13 119.4
C13 C14 C15 121.3(2)
C13 C14 H14 119.3
C15 C14 H14 119.3
C16 C15 C14 118.2(2)
C16 C15 H15 120.9
C14 C15 H15 120.9
C15 C16 C17 121.5(2)
C15 C16 H16 119.3
C17 C16 H16 119.3
C16 C17 C12 120.94(19)
C16 C17 H17 119.5
C12 C17 H17 119.5

loop_
_geom_bond_atom_site_label_1
_geom_bond_atom_site_label_2
_geom_bond_distance
S1 C4 1.708(2)
S1 C1 1.738(3)
S1' C4 1.666(3)
S1' C1' 1.748(9)
S2 C6 1.636(2)
O1 C5 1.367(2)
O1 C6 1.377(2)
N1 C5 1.288(2)
N1 N2 1.386(2)
N2 C6 1.338(2)
N2 C7 1.485(2)
N3 C7 1.425(3)
N3 C8 1.447(3)
N3 C11 1.449(3)
N4 C12 1.411(2)
N4 C10 1.458(2)
N4 C9 1.463(2)
C1 C2 1.349(5)
C1 H1 0.9300
C2 C3 1.342(7)
C2 H2 0.9300
C3 C4 1.379(5)
C3 H3 0.9300
C1' C2' 1.349(8)
C1' H1' 0.9300
C2' C3' 1.344(10)
C2' H2' 0.9300
C3' C4 1.371(9)
C3' H3' 0.9300
C4 C5 1.441(3)
C7 H7A 0.9700
C7 H7B 0.9700
C8 C9 1.505(3)
C8 H8A 0.9700
C8 H8B 0.9700
C9 H9A 0.9700
C9 H9B 0.9700
C10 C11 1.512(3)
C10 H10A 0.9700
C10 H10B 0.9700
C11 H11A 0.9700
C11 H11B 0.9700
C12 C13 1.395(3)
C12 C17 1.396(3)
C13 C14 1.374(3)
C13 H13 0.9300
C14 C15 1.375(3)
C14 H14 0.9300
C15 C16 1.370(3)
C15 H15 0.9300
C16 C17 1.379(3)
C16 H16 0.9300
C17 H17 0.9300

loop_
_geom_hbond_atom_site_label_D
_geom_hbond_atom_site_label_H
_geom_hbond_atom_site_label_A
_geom_hbond_site_symmetry_A
_geom_hbond_distance_DH
_geom_hbond_distance_HA
_geom_hbond_distance_DA
_geom_hbond_angle_DHA
C9 H9B S2 7_566 0.97 2.77 3.618(3) 146
C1 H1 Cg1 3_555 0.93 2.72 3.545(6) 148
C11 H11A Cg1 8_545 0.97 2.98 3.600(2) 123
C15 H15 Cg2 8_545 0.93 2.95 3.743(3) 144

loop_
_geom_torsion_atom_site_label_1
_geom_torsion_atom_site_label_2
_geom_torsion_atom_site_label_3
_geom_torsion_atom_site_label_4
_geom_torsion
C5 N1 N2 C6 -0.7(2)
C5 N1 N2 C7 179.54(16)
C4 S1 C1 C2 0.5(3)
S1 C1 C2 C3 1.9(5)
C1 C2 C3 C4 -4.4(7)
C4 S1' C1' C2' 0.4(9)
S1' C1' C2' C3' -2.3(13)
C1' C2' C3' C4 3.5(16)
C2' C3' C4 C3 -5.5(13)
C2' C3' C4 C5 175.2(9)
C2' C3' C4 S1' -3.4(17)
C2' C3' C4 S1 152(10)
C2 C3 C4 C3' 6.7(7)
C2 C3 C4 C5 -174.1(4)
C2 C3 C4 S1' -164(2)
C2 C3 C4 S1 4.7(7)
C1' S1' C4 C3' 1.7(11)
C1' S1' C4 C3 12(2)
C1' S1' C4 C5 -177.1(6)
C1' S1' C4 S1 -0.7(6)
C1 S1 C4 C3' -26(9)
C1 S1 C4 C3 -2.6(4)
C1 S1 C4 C5 176.2(2)
C1 S1 C4 S1' -0.1(3)
N2 N1 C5 O1 0.74(19)
N2 N1 C5 C4 -177.59(17)
C6 O1 C5 N1 -0.5(2)
C6 O1 C5 C4 178.00(15)
C3' C4 C5 N1 -1.5(9)
C3 C4 C5 N1 179.4(4)
S1' C4 C5 N1 177.1(2)
S1 C4 C5 N1 0.8(3)
C3' C4 C5 O1 -179.8(9)
C3 C4 C5 O1 1.1(4)
S1' C4 C5 O1 -1.2(3)
S1 C4 C5 O1 -177.46(15)
N1 N2 C6 O1 0.5(2)
C7 N2 C6 O1 -179.85(16)
N1 N2 C6 S2 -179.55(15)
C7 N2 C6 S2 0.1(3)
C5 O1 C6 N2 -0.01(18)
C5 O1 C6 S2 -179.99(14)
C8 N3 C7 N2 -61.8(2)
C11 N3 C7 N2 68.7(2)
C6 N2 C7 N3 97.8(2)
N1 N2 C7 N3 -82.5(2)
C7 N3 C8 C9 -166.94(17)
C11 N3 C8 C9 59.7(2)
C12 N4 C9 C8 -171.40(17)
C10 N4 C9 C8 54.1(2)
N3 C8 C9 N4 -56.9(3)
C12 N4 C10 C11 172.40(16)
C9 N4 C10 C11 -54.1(2)
C7 N3 C11 C10 166.26(16)
C8 N3 C11 C10 -60.6(2)
N4 C10 C11 N3 57.9(2)
C10 N4 C12 C13 -179.25(17)
C9 N4 C12 C13 49.1(2)
C10 N4 C12 C17 -1.0(2)
C9 N4 C12 C17 -132.6(2)
C17 C12 C13 C14 0.5(3)
N4 C12 C13 C14 178.91(17)
C12 C13 C14 C15 0.0(3)
C13 C14 C15 C16 -0.4(3)
C14 C15 C16 C17 0.3(3)
C15 C16 C17 C12 0.2(3)
C13 C12 C17 C16 -0.6(3)
N4 C12 C17 C16 -178.96(17)
